data_4105642
loop_
_publ_author_name
'Tian Qin'
'Richard P. Johnson'
'John A. Porco'

_publ_contact_author_address
;
Department of Chemistry and Center for Chemical Methodology and Library 
Development (CMLD-BU), Boston University, Boston, Massachusetts, 02215
;
_publ_contact_author_email porco@bu.edu
_publ_contact_author_name 'John A. Porco, Jr.'
_publ_section_title
;
 Vinylogous Addition of Siloxyfurans to Benzopyryliums: A Concise Approach
 to the Tetrahydroxanthone Natural Products
;
_journal_name_full 'Journal of the American Chemical Society'
_journal_page_first 1714
_journal_page_last 1717
_journal_paper_doi 10.1021/ja110698n
_journal_volume 133
_journal_year 2011
_chemical_formula_moiety 'C16 H16 O7'
_chemical_formula_sum 'C16 H16 O7'
_chemical_formula_weight 320.29
_space_group_IT_number 14
_symmetry_cell_setting monoclinic
_symmetry_space_group_name_Hall '-P 2yn'
_symmetry_space_group_name_H-M 'P 1 21/n 1'
_atom_sites_solution_hydrogens geom
_atom_sites_solution_primary direct
_atom_sites_solution_secondary difmap
_audit_creation_method SHELXL-97
_audit_update_record
;
2010-09-07 # Formatted by publCIF
;
_cell_angle_alpha 90.00
_cell_angle_beta 98.7590(10)
_cell_angle_gamma 90.00
_cell_formula_units_Z 4
_cell_length_a 8.8482(3)
_cell_length_b 7.7305(2)
_cell_length_c 21.7938(6)
_cell_measurement_reflns_used 9503
_cell_measurement_temperature 100(2)
_cell_measurement_theta_max 131.971
_cell_measurement_theta_min 8.192
_cell_volume 1473.33(7)
_computing_cell_refinement 'SAINT (Bruker, 2006)'
_computing_data_collection 'APEX2 (Bruker, 2006)'
_computing_data_reduction 'SAINT (Bruker, 2006)'
_computing_molecular_graphics 'OLEX2 (Dolmanov, 2009)'
_computing_structure_refinement 'SHELXL-97 (Sheldrick, 1997)'
_computing_structure_solution 'SHELXS-97 (Sheldrick, 1990)'
_diffrn_ambient_temperature 100(2)
_diffrn_measured_fraction_theta_full 0.972
_diffrn_measured_fraction_theta_max 0.972
_diffrn_measurement_device_type 'Bruker Proteum-R'
_diffrn_measurement_method '\w & \f scans'
_diffrn_radiation_monochromator graphite
_diffrn_radiation_source 'rotating anode'
_diffrn_radiation_type CuK\a
_diffrn_radiation_wavelength 1.54178
_diffrn_reflns_av_R_equivalents 0.0345
_diffrn_reflns_av_sigmaI/netI 0.0136
_diffrn_reflns_limit_h_max 10
_diffrn_reflns_limit_h_min -10
_diffrn_reflns_limit_k_max 9
_diffrn_reflns_limit_k_min -8
_diffrn_reflns_limit_l_max 25
_diffrn_reflns_limit_l_min -25
_diffrn_reflns_number 63241
_diffrn_reflns_theta_full 66.45
_diffrn_reflns_theta_max 66.45
_diffrn_reflns_theta_min 4.10
_diffrn_standards_decay_% 0
_diffrn_standards_interval_count 0
_diffrn_standards_interval_time 0
_diffrn_standards_number 0
_exptl_absorpt_coefficient_mu 0.971
_exptl_absorpt_correction_T_max 0.7528
_exptl_absorpt_correction_T_min 0.7124
_exptl_absorpt_correction_type multi-scan
_exptl_absorpt_process_details 'SADABS (Sheldrick, 1996)'
_exptl_crystal_colour colorless
_exptl_crystal_density_diffrn 1.444
_exptl_crystal_description fragment
_exptl_crystal_F_000 672
_exptl_crystal_size_max 0.097
_exptl_crystal_size_mid 0.069
_exptl_crystal_size_min 0.068
_refine_diff_density_max 0.307
_refine_diff_density_min -0.253
_refine_diff_density_rms 0.070
_refine_ls_extinction_method none
_refine_ls_goodness_of_fit_ref 1.077
_refine_ls_hydrogen_treatment constr
_refine_ls_matrix_type full
_refine_ls_number_parameters 211
_refine_ls_number_reflns 2519
_refine_ls_number_restraints 0
_refine_ls_restrained_S_all 1.077
_refine_ls_R_factor_all 0.0359
_refine_ls_R_factor_gt 0.0320
_refine_ls_shift/su_max 0.001
_refine_ls_shift/su_mean 0.000
_refine_ls_structure_factor_coef Fsqd
_refine_ls_weighting_details 'calc w=1/[\s^2^(Fo^2^)+(0.0604P)^2^+0.9192P] where P=(Fo^2^+2Fc^2^)/3'
_refine_ls_weighting_scheme calc
_refine_ls_wR_factor_gt 0.0948
_refine_ls_wR_factor_ref 0.1085
_reflns_number_gt 2411
_reflns_number_total 2519
_reflns_threshold_expression >2sigma(I)
_cod_data_source_file ja110698n_si_003.cif
_cod_data_source_block tian2_0m
_cod_database_code 4105642

loop_
_symmetry_equiv_pos_as_xyz
'x, y, z'
'-x+1/2, y+1/2, -z+1/2'
'-x, -y, -z'
'x-1/2, -y-1/2, z-1/2'

loop_
_atom_site_label
_atom_site_type_symbol
_atom_site_fract_x
_atom_site_fract_y
_atom_site_fract_z
_atom_site_U_iso_or_equiv
_atom_site_adp_type
_atom_site_occupancy
_atom_site_symmetry_multiplicity
_atom_site_calc_flag
_atom_site_refinement_flags
O1 O 0.37511(11) 0.56253(14) 0.83172(5) 0.0187(3) Uani 1 1 d .
O2 O 0.17603(13) 0.45911(17) 0.76685(6) 0.0291(3) Uani 1 1 d .
O3 O 0.66530(12) 1.14590(14) 0.88073(5) 0.0213(3) Uani 1 1 d .
O4 O 0.58321(11) 0.65924(14) 0.94068(5) 0.0175(3) Uani 1 1 d .
O5 O 0.76948(14) 1.23362(15) 0.99609(5) 0.0271(3) Uani 1 1 d .
H5 H 0.7469 1.2481 0.9576 0.041 Uiso 1 1 calc R
O6 O 0.87475(13) 0.75508(16) 0.85822(6) 0.0302(3) Uani 1 1 d .
O7 O 0.84016(11) 0.51072(14) 0.90995(5) 0.0218(3) Uani 1 1 d .
C1 C 0.75885(19) 1.0225(2) 1.07287(7) 0.0247(4) Uani 1 1 d .
H1 H 0.8012 1.1024 1.1039 0.030 Uiso 1 1 calc R
C2 C 0.73491(17) 1.0708(2) 1.01072(7) 0.0210(3) Uani 1 1 d .
C3 C 0.67466(16) 0.9502(2) 0.96463(7) 0.0176(3) Uani 1 1 d .
C4 C 0.64192(16) 0.9987(2) 0.89927(7) 0.0178(3) Uani 1 1 d .
C5 C 0.57259(17) 0.8610(2) 0.85479(7) 0.0177(3) Uani 1 1 d .
H5A H 0.6059 0.8790 0.8139 0.021 Uiso 1 1 calc R
H5B H 0.4597 0.8705 0.8491 0.021 Uiso 1 1 calc R
C6 C 0.62004(16) 0.6820(2) 0.87866(6) 0.0165(3) Uani 1 1 d .
C7 C 0.53938(16) 0.5293(2) 0.84313(7) 0.0170(3) Uani 1 1 d .
H7 H 0.5559 0.4261 0.8710 0.020 Uiso 1 1 calc R
C8 C 0.31206(18) 0.4634(2) 0.78284(7) 0.0208(4) Uani 1 1 d .
C9 C 0.43678(18) 0.3680(2) 0.75677(7) 0.0233(4) Uani 1 1 d .
H9A H 0.4162 0.3650 0.7108 0.028 Uiso 1 1 calc R
H9B H 0.4473 0.2481 0.7728 0.028 Uiso 1 1 calc R
C10 C 0.57966(18) 0.4745(2) 0.77977(7) 0.0211(4) Uani 1 1 d .
H10 H 0.6720 0.3982 0.7857 0.025 Uiso 1 1 calc R
C11 C 0.6000(2) 0.6200(2) 0.73427(7) 0.0273(4) Uani 1 1 d .
H11A H 0.6095 0.5705 0.6936 0.041 Uiso 1 1 calc R
H11C H 0.6925 0.6860 0.7498 0.041 Uiso 1 1 calc R
H11B H 0.5109 0.6969 0.7302 0.041 Uiso 1 1 calc R
C12 C 0.72038(17) 0.8565(2) 1.08912(7) 0.0234(4) Uani 1 1 d .
H12 H 0.7354 0.8251 1.1318 0.028 Uiso 1 1 calc R
C13 C 0.66067(16) 0.7346(2) 1.04517(7) 0.0194(3) Uani 1 1 d .
H13 H 0.6347 0.6217 1.0573 0.023 Uiso 1 1 calc R
C14 C 0.64008(15) 0.7824(2) 0.98318(7) 0.0170(3) Uani 1 1 d .
C15 C 0.79444(16) 0.6565(2) 0.88100(7) 0.0176(3) Uani 1 1 d .
C16 C 1.00180(17) 0.4686(2) 0.91294(8) 0.0264(4) Uani 1 1 d .
H16A H 1.0281 0.4660 0.8709 0.040 Uiso 1 1 calc R
H16B H 1.0221 0.3551 0.9324 0.040 Uiso 1 1 calc R
H16C H 1.0638 0.5565 0.9375 0.040 Uiso 1 1 calc R

loop_
_atom_site_aniso_label
_atom_site_aniso_U_11
_atom_site_aniso_U_22
_atom_site_aniso_U_33
_atom_site_aniso_U_23
_atom_site_aniso_U_13
_atom_site_aniso_U_12
O1 0.0162(5) 0.0193(6) 0.0205(5) -0.0016(4) 0.0021(4) 0.0008(4)
O2 0.0236(6) 0.0277(7) 0.0334(6) -0.0007(5) -0.0045(5) -0.0025(5)
O3 0.0297(6) 0.0138(6) 0.0204(5) 0.0013(4) 0.0040(4) 0.0003(4)
O4 0.0206(5) 0.0165(6) 0.0159(5) 0.0005(4) 0.0043(4) -0.0012(4)
O5 0.0384(7) 0.0203(7) 0.0211(6) -0.0001(5) -0.0002(5) -0.0078(5)
O6 0.0231(6) 0.0271(7) 0.0421(7) 0.0116(6) 0.0101(5) -0.0008(5)
O7 0.0157(5) 0.0190(6) 0.0304(6) 0.0045(5) 0.0027(4) 0.0023(4)
C1 0.0266(8) 0.0277(10) 0.0188(8) -0.0032(7) 0.0004(6) -0.0018(7)
C2 0.0210(7) 0.0193(8) 0.0224(8) -0.0006(6) 0.0024(6) -0.0007(6)
C3 0.0171(7) 0.0181(8) 0.0176(7) 0.0007(6) 0.0025(5) 0.0018(6)
C4 0.0171(7) 0.0171(8) 0.0195(7) 0.0000(6) 0.0041(6) 0.0031(6)
C5 0.0208(7) 0.0152(8) 0.0167(7) 0.0001(6) 0.0016(6) 0.0017(6)
C6 0.0185(7) 0.0167(8) 0.0148(7) 0.0015(6) 0.0040(5) 0.0012(6)
C7 0.0153(7) 0.0159(8) 0.0200(7) 0.0012(6) 0.0029(5) 0.0019(6)
C8 0.0251(8) 0.0164(8) 0.0197(7) 0.0025(6) -0.0005(6) -0.0024(6)
C9 0.0301(8) 0.0185(9) 0.0214(8) -0.0039(6) 0.0039(6) -0.0021(6)
C10 0.0243(8) 0.0167(8) 0.0234(8) -0.0033(6) 0.0070(6) 0.0008(6)
C11 0.0401(9) 0.0220(9) 0.0227(8) -0.0035(7) 0.0147(7) -0.0037(7)
C12 0.0233(8) 0.0307(10) 0.0160(7) 0.0029(7) 0.0023(6) 0.0034(7)
C13 0.0188(7) 0.0192(8) 0.0208(7) 0.0040(6) 0.0053(6) 0.0022(6)
C14 0.0135(6) 0.0184(8) 0.0191(7) -0.0010(6) 0.0027(5) 0.0021(6)
C15 0.0196(7) 0.0156(8) 0.0175(7) -0.0012(6) 0.0028(6) 0.0000(6)
C16 0.0153(7) 0.0264(9) 0.0369(9) 0.0009(7) 0.0018(6) 0.0051(6)

loop_
_atom_type_symbol
_atom_type_description
_atom_type_scat_dispersion_real
_atom_type_scat_dispersion_imag
_atom_type_scat_source
C C 0.0181 0.0091 'International Tables Vol C Tables 4.2.6.8 and 6.1.1.4'
H H 0.0000 0.0000 'International Tables Vol C Tables 4.2.6.8 and 6.1.1.4'
O O 0.0492 0.0322 'International Tables Vol C Tables 4.2.6.8 and 6.1.1.4'

loop_
_geom_angle_atom_site_label_1
_geom_angle_atom_site_label_2
_geom_angle_atom_site_label_3
_geom_angle
C8 O1 C7 108.24(11)
C14 O4 C6 115.79(11)
C2 O5 H5 109.5
C15 O7 C16 115.94(12)
C12 C1 C2 119.37(15)
C12 C1 H1 120.3
C2 C1 H1 120.3
O5 C2 C1 118.44(15)
O5 C2 C3 121.56(14)
C1 C2 C3 120.00(15)
C14 C3 C2 118.62(13)
C14 C3 C4 119.90(14)
C2 C3 C4 121.42(14)
O3 C4 C3 122.54(14)
O3 C4 C5 120.84(13)
C3 C4 C5 116.59(13)
C4 C5 C6 111.11(12)
C4 C5 H5A 109.4
C6 C5 H5A 109.4
C4 C5 H5B 109.4
C6 C5 H5B 109.4
H5A C5 H5B 108.0
O4 C6 C5 109.95(12)
O4 C6 C7 103.02(11)
C5 C6 C7 116.61(12)
O4 C6 C15 108.57(11)
C5 C6 C15 110.49(12)
C7 C6 C15 107.74(12)
O1 C7 C6 109.06(12)
O1 C7 C10 104.88(11)
C6 C7 C10 120.94(13)
O1 C7 H7 107.1
C6 C7 H7 107.1
C10 C7 H7 107.1
O2 C8 O1 121.05(15)
O2 C8 C9 129.44(15)
O1 C8 C9 109.50(12)
C8 C9 C10 103.26(13)
C8 C9 H9A 111.1
C10 C9 H9A 111.1
C8 C9 H9B 111.1
C10 C9 H9B 111.1
H9A C9 H9B 109.1
C9 C10 C11 110.91(13)
C9 C10 C7 98.62(12)
C11 C10 C7 116.49(13)
C9 C10 H10 110.1
C11 C10 H10 110.1
C7 C10 H10 110.1
C10 C11 H11A 109.5
C10 C11 H11C 109.5
H11A C11 H11C 109.5
C10 C11 H11B 109.5
H11A C11 H11B 109.5
H11C C11 H11B 109.5
C1 C12 C13 122.24(14)
C1 C12 H12 118.9
C13 C12 H12 118.9
C14 C13 C12 118.12(15)
C14 C13 H13 120.9
C12 C13 H13 120.9
O4 C14 C13 117.02(14)
O4 C14 C3 121.36(13)
C13 C14 C3 121.62(14)
O6 C15 O7 125.48(14)
O6 C15 C6 123.75(14)
O7 C15 C6 110.75(12)
O7 C16 H16A 109.5
O7 C16 H16B 109.5
H16A C16 H16B 109.5
O7 C16 H16C 109.5
H16A C16 H16C 109.5
H16B C16 H16C 109.5

loop_
_geom_bond_atom_site_label_1
_geom_bond_atom_site_label_2
_geom_bond_distance
O1 C8 1.3611(19)
O1 C7 1.4595(17)
O2 C8 1.2015(19)
O3 C4 1.235(2)
O4 C14 1.3695(19)
O4 C6 1.4485(17)
O5 C2 1.345(2)
O5 H5 0.8400
O6 C15 1.1998(19)
O7 C15 1.3244(19)
O7 C16 1.4584(18)
C1 C12 1.387(3)
C1 C2 1.390(2)
C1 H1 0.9500
C2 C3 1.414(2)
C3 C14 1.406(2)
C3 C4 1.459(2)
C4 C5 1.506(2)
C5 C6 1.515(2)
C5 H5A 0.9900
C5 H5B 0.9900
C6 C7 1.528(2)
C6 C15 1.5488(19)
C7 C10 1.537(2)
C7 H7 1.0000
C8 C9 1.508(2)
C9 C10 1.528(2)
C9 H9A 0.9900
C9 H9B 0.9900
C10 C11 1.528(2)
C10 H10 1.0000
C11 H11A 0.9800
C11 H11C 0.9800
C11 H11B 0.9800
C12 C13 1.389(2)
C12 H12 0.9500
C13 C14 1.385(2)
C13 H13 0.9500
C16 H16A 0.9800
C16 H16B 0.9800
C16 H16C 0.9800
